data_2237355
loop_
_publ_author_name
'Wattanakanjana, Yupa'
'Pakawatchai, Chaveng'
'Nimthong, Ruthairat'

_publ_section_title
;
 Di-\m-thiosemicarbazide-\k^4^<i>S</i>:<i>S</i>-bis[chloridobis(triphenylphosphane-\k<i>P</i>)silver(I)]
;
_journal_coeditor_code LH5573
_journal_issue 2
_journal_name_full 'Acta Crystallographica Section E'
_journal_page_first m83
_journal_page_last m84
_journal_paper_doi 10.1107/S1600536812051562
_journal_volume 69
_journal_year 2013
_chemical_formula_iupac '[Ag2 Cl2 (C H5 N3 S)2 (C18 H15 P)2]'
_chemical_formula_moiety 'C38 H40 Ag2 Cl2 N6 P2 S2'
_chemical_formula_sum 'C38 H40 Ag2 Cl2 N6 P2 S2'
_chemical_formula_weight 993.46
_chemical_name_systematic
;
Di-\m-thiosemicarbazide-
\k^4^<i>S</i>:<i>S</i>-bis[chloridobis(triphenylphosphane-\k<i>P</i>)silver(I)]
;
_space_group_IT_number 2
_symmetry_cell_setting triclinic
_symmetry_space_group_name_Hall '-P 1'
_symmetry_space_group_name_H-M 'P -1'
_atom_sites_solution_hydrogens geom
_atom_sites_solution_primary direct
_atom_sites_solution_secondary difmap
_audit_creation_method SHELXL-97
_cell_angle_alpha 109.2760(10)
_cell_angle_beta 98.3060(10)
_cell_angle_gamma 99.7390(10)
_cell_formula_units_Z 1
_cell_length_a 8.7845(4)
_cell_length_b 9.4656(4)
_cell_length_c 13.7529(6)
_cell_measurement_reflns_used 9010
_cell_measurement_temperature 293(2)
_cell_measurement_theta_max 27.9805
_cell_measurement_theta_min 2.3435
_cell_volume 1038.95(8)
_computing_cell_refinement 'SAINT (Bruker, 2003)'
_computing_data_collection 'SMART (Bruker, 1998)'
_computing_data_reduction 'SAINT (Bruker, 2003)'
_computing_molecular_graphics 'Mercury (Macrae <i>et al.</i>, 2008)'
_computing_publication_material
;
SHELXL97 (Sheldrick, 2008) and publCIF (Westrip, 2010)
;
_computing_structure_refinement 'SHELXL97 (Sheldrick, 2008)'
_computing_structure_solution 'SHELXS97 (Sheldrick, 2008)'
_diffrn_ambient_temperature 293(2)
_diffrn_measured_fraction_theta_full 0.998
_diffrn_measured_fraction_theta_max 0.998
_diffrn_measurement_device_type 'Bruker SMART CCD'
_diffrn_measurement_method 'Full-matrix least-squares on F^2^'
_diffrn_radiation_monochromator graphite
_diffrn_radiation_source 'fine-focus sealed tube'
_diffrn_radiation_type MoK\a
_diffrn_radiation_wavelength 0.71073
_diffrn_reflns_av_R_equivalents 0.0360
_diffrn_reflns_av_sigmaI/netI 0.0317
_diffrn_reflns_limit_h_max 11
_diffrn_reflns_limit_h_min -11
_diffrn_reflns_limit_k_max 12
_diffrn_reflns_limit_k_min -12
_diffrn_reflns_limit_l_max 18
_diffrn_reflns_limit_l_min -18
_diffrn_reflns_number 14302
_diffrn_reflns_theta_full 28.01
_diffrn_reflns_theta_max 28.01
_diffrn_reflns_theta_min 1.61
_exptl_absorpt_coefficient_mu 1.284
_exptl_absorpt_correction_T_max 0.880
_exptl_absorpt_correction_T_min 0.638
_exptl_absorpt_correction_type multi-scan
_exptl_absorpt_process_details '(SADABS; Bruker, 2003)'
_exptl_crystal_colour colorless
_exptl_crystal_density_diffrn 1.588
_exptl_crystal_density_method 'not measured'
_exptl_crystal_description block
_exptl_crystal_F_000 500
_exptl_crystal_size_max 0.384
_exptl_crystal_size_mid 0.298
_exptl_crystal_size_min 0.100
_refine_diff_density_max 0.377
_refine_diff_density_min -0.551
_refine_ls_extinction_coef 0.0693(18)
_refine_ls_extinction_expression Fc^*^=kFc[1+0.001xFc^2^\l^3^/sin(2\q)]^-1/4^
_refine_ls_extinction_method 'SHELXL97 (Sheldrick, 2008)'
_refine_ls_goodness_of_fit_ref 1.061
_refine_ls_hydrogen_treatment mixed
_refine_ls_matrix_type full
_refine_ls_number_parameters 251
_refine_ls_number_reflns 5026
_refine_ls_number_restraints 5
_refine_ls_restrained_S_all 1.061
_refine_ls_R_factor_all 0.0282
_refine_ls_R_factor_gt 0.0258
_refine_ls_shift/su_max 0.003
_refine_ls_shift/su_mean 0.000
_refine_ls_structure_factor_coef Fsqd
_refine_ls_weighting_details 'calc w=1/[\s^2^(Fo^2^)+(0.0293P)^2^+0.2733P] where P=(Fo^2^+2Fc^2^)/3'
_refine_ls_weighting_scheme calc
_refine_ls_wR_factor_gt 0.0675
_refine_ls_wR_factor_ref 0.0694
_reflns_number_gt 4627
_reflns_number_total 5026
_reflns_threshold_expression I>2\s(I)
_cod_data_source_file lh5573.cif
_cod_data_source_block I
_cod_original_cell_volume 1038.94(8)
_cod_database_code 2237355
_cod_database_fobs_code 2237355

loop_
_symmetry_equiv_pos_as_xyz
'x, y, z'
'-x, -y, -z'

loop_
_atom_site_type_symbol
_atom_site_label
_atom_site_fract_x
_atom_site_fract_y
_atom_site_fract_z
_atom_site_U_iso_or_equiv
_atom_site_adp_type
_atom_site_calc_flag
_atom_site_refinement_flags
_atom_site_occupancy
_atom_site_symmetry_multiplicity
C C1 0.71808(17) 1.20926(18) 0.50782(12) 0.0350(3) Uani d . 1 1
C C11 1.16762(18) 0.7721(2) 0.21780(12) 0.0418(3) Uani d . 1 1
C C12 1.2004(2) 0.6279(3) 0.18680(16) 0.0564(5) Uani d . 1 1
H H12 1.1194 0.5403 0.1675 0.068 Uiso calc R 1 1
C C13 1.3557(3) 0.6145(3) 0.18463(19) 0.0701(6) Uani d . 1 1
H H13 1.3781 0.5177 0.1635 0.084 Uiso calc R 1 1
C C14 1.4747(3) 0.7429(4) 0.21342(19) 0.0712(7) Uani d . 1 1
H H14 1.5778 0.7330 0.2111 0.085 Uiso calc R 1 1
C C15 1.4436(2) 0.8871(3) 0.24596(17) 0.0628(6) Uani d . 1 1
H H15 1.5255 0.9741 0.2657 0.075 Uiso calc R 1 1
C C16 1.2904(2) 0.9025(2) 0.24935(14) 0.0481(4) Uani d . 1 1
H H16 1.2695 0.9999 0.2727 0.058 Uiso calc R 1 1
C C21 0.84762(18) 0.61752(19) 0.20371(13) 0.0404(3) Uani d . 1 1
C C22 0.7696(2) 0.5083(2) 0.10569(15) 0.0546(4) Uani d . 1 1
H H22 0.7794 0.5284 0.0448 0.065 Uiso calc R 1 1
C C23 0.6776(3) 0.3701(3) 0.09818(19) 0.0678(6) Uani d . 1 1
H H23 0.6257 0.2977 0.0322 0.081 Uiso calc R 1 1
C C24 0.6619(3) 0.3386(3) 0.1867(2) 0.0732(6) Uani d . 1 1
H H24 0.6023 0.2439 0.1809 0.088 Uiso calc R 1 1
C C25 0.7351(3) 0.4481(3) 0.2851(2) 0.0789(7) Uani d . 1 1
H H25 0.7228 0.4276 0.3456 0.095 Uiso calc R 1 1
C C26 0.8265(3) 0.5878(3) 0.29402(17) 0.0619(5) Uani d . 1 1
H H26 0.8737 0.6618 0.3603 0.074 Uiso calc R 1 1
C C31 0.90601(19) 0.8272(2) 0.09696(15) 0.0447(4) Uani d . 1 1
C C32 0.9697(3) 0.7705(2) 0.00965(15) 0.0562(4) Uani d . 1 1
H H32 1.0525 0.7220 0.0147 0.067 Uiso calc R 1 1
C C33 0.9124(3) 0.7846(3) -0.08519(19) 0.0758(7) Uani d . 1 1
H H33 0.9564 0.7463 -0.1433 0.091 Uiso calc R 1 1
C C34 0.7892(4) 0.8561(4) -0.0922(3) 0.0916(10) Uani d . 1 1
H H34 0.7483 0.8642 -0.1559 0.110 Uiso calc R 1 1
C C35 0.7272(3) 0.9150(4) -0.0065(3) 0.0931(10) Uani d . 1 1
H H35 0.6449 0.9639 -0.0121 0.112 Uiso calc R 1 1
C C36 0.7850(2) 0.9031(3) 0.0888(2) 0.0666(6) Uani d . 1 1
H H36 0.7432 0.9457 0.1472 0.080 Uiso calc R 1 1
N N1 0.82011(18) 1.32995(18) 0.51108(14) 0.0474(3) Uani d D 1 1
N N2 0.57728(17) 1.22460(17) 0.52697(14) 0.0478(3) Uani d D 1 1
N N3 0.5365(2) 1.3672(2) 0.54628(19) 0.0609(5) Uani d D 1 1
P P1 0.96967(5) 0.80383(5) 0.22142(3) 0.03895(10) Uani d . 1 1
S S1 0.75685(4) 1.02919(4) 0.47995(3) 0.03889(10) Uani d . 1 1
Cl Cl1 1.13857(6) 1.28186(5) 0.41121(4) 0.05418(12) Uani d . 1 1
Ag Ag1 0.977789(17) 1.016088(15) 0.381354(12) 0.05737(8) Uani d . 1 1
H H1A 0.912(2) 1.320(3) 0.4929(19) 0.069 Uiso d D 1 1
H H1B 0.797(3) 1.417(2) 0.530(2) 0.069 Uiso d D 1 1
H H2 0.518(3) 1.146(2) 0.526(2) 0.069 Uiso d D 1 1
H H3A 0.528(3) 1.404(3) 0.6102(14) 0.069 Uiso d D 1 1
H H3B 0.443(2) 1.349(3) 0.5070(18) 0.069 Uiso d D 1 1

loop_
_atom_site_aniso_label
_atom_site_aniso_U_11
_atom_site_aniso_U_22
_atom_site_aniso_U_33
_atom_site_aniso_U_12
_atom_site_aniso_U_13
_atom_site_aniso_U_23
C1 0.0332(7) 0.0382(7) 0.0346(7) 0.0098(6) 0.0061(5) 0.0142(6)
C11 0.0328(7) 0.0549(10) 0.0334(7) 0.0156(7) 0.0070(6) 0.0082(7)
C12 0.0476(10) 0.0577(11) 0.0546(10) 0.0222(9) 0.0088(8) 0.0047(9)
C13 0.0606(13) 0.0856(17) 0.0659(13) 0.0444(13) 0.0159(10) 0.0154(12)
C14 0.0395(10) 0.116(2) 0.0689(13) 0.0367(12) 0.0176(9) 0.0363(14)
C15 0.0352(9) 0.0982(17) 0.0597(12) 0.0118(10) 0.0102(8) 0.0366(12)
C16 0.0377(8) 0.0630(11) 0.0454(9) 0.0119(8) 0.0088(7) 0.0218(8)
C21 0.0336(7) 0.0431(8) 0.0419(8) 0.0124(6) 0.0080(6) 0.0107(7)
C22 0.0610(11) 0.0483(10) 0.0432(9) 0.0011(8) 0.0152(8) 0.0063(8)
C23 0.0743(14) 0.0492(11) 0.0610(12) -0.0057(10) 0.0126(11) 0.0063(9)
C24 0.0709(14) 0.0592(13) 0.0896(17) 0.0004(11) 0.0118(12) 0.0368(13)
C25 0.0872(17) 0.0848(17) 0.0714(15) 0.0060(14) 0.0063(13) 0.0483(14)
C26 0.0638(12) 0.0692(13) 0.0483(10) 0.0083(10) -0.0014(9) 0.0249(10)
C31 0.0343(7) 0.0401(8) 0.0552(10) 0.0030(6) 0.0044(7) 0.0166(7)
C32 0.0637(12) 0.0529(11) 0.0468(10) 0.0099(9) 0.0097(8) 0.0141(8)
C33 0.0969(19) 0.0617(13) 0.0547(12) -0.0107(13) 0.0015(12) 0.0234(11)
C34 0.0875(19) 0.0859(19) 0.097(2) -0.0152(15) -0.0220(16) 0.0621(18)
C35 0.0588(14) 0.100(2) 0.138(3) 0.0163(14) -0.0038(16) 0.078(2)
C36 0.0438(10) 0.0688(13) 0.1000(17) 0.0183(9) 0.0158(11) 0.0442(13)
N1 0.0388(7) 0.0386(7) 0.0699(10) 0.0106(6) 0.0169(7) 0.0230(7)
N2 0.0372(7) 0.0396(7) 0.0729(10) 0.0145(6) 0.0200(7) 0.0226(7)
N3 0.0468(9) 0.0477(9) 0.0920(14) 0.0236(7) 0.0164(9) 0.0234(9)
P1 0.03125(19) 0.0388(2) 0.0393(2) 0.00988(15) 0.00878(15) 0.00323(16)
S1 0.03454(18) 0.03454(19) 0.0490(2) 0.01021(14) 0.01279(15) 0.01437(16)
Cl1 0.0497(2) 0.0406(2) 0.0713(3) 0.00658(17) 0.0195(2) 0.0183(2)
Ag1 0.05604(11) 0.04168(10) 0.06025(12) 0.00514(6) 0.02583(7) -0.00213(7)

loop_
_atom_type_symbol
_atom_type_description
_atom_type_scat_dispersion_real
_atom_type_scat_dispersion_imag
_atom_type_scat_source
C C 0.0033 0.0016 'International Tables Vol C Tables 4.2.6.8 and 6.1.1.4'
H H 0.0000 0.0000 'International Tables Vol C Tables 4.2.6.8 and 6.1.1.4'
N N 0.0061 0.0033 'International Tables Vol C Tables 4.2.6.8 and 6.1.1.4'
P P 0.1023 0.0942 'International Tables Vol C Tables 4.2.6.8 and 6.1.1.4'
S S 0.1246 0.1234 'International Tables Vol C Tables 4.2.6.8 and 6.1.1.4'
Cl Cl 0.1484 0.1585 'International Tables Vol C Tables 4.2.6.8 and 6.1.1.4'
Ag Ag -0.8971 1.1015 'International Tables Vol C Tables 4.2.6.8 and 6.1.1.4'

loop_
_geom_angle_atom_site_label_1
_geom_angle_atom_site_label_2
_geom_angle_atom_site_label_3
_geom_angle_site_symmetry_3
_geom_angle
N1 C1 N2 . 119.02(15)
N1 C1 S1 . 123.57(12)
N2 C1 S1 . 117.41(12)
C12 C11 C16 . 119.68(16)
C12 C11 P1 . 123.64(15)
C16 C11 P1 . 116.68(13)
C11 C12 C13 . 119.7(2)
C11 C12 H12 . 120.2
C13 C12 H12 . 120.2
C14 C13 C12 . 120.2(2)
C14 C13 H13 . 119.9
C12 C13 H13 . 119.9
C13 C14 C15 . 120.57(19)
C13 C14 H14 . 119.7
C15 C14 H14 . 119.7
C14 C15 C16 . 120.0(2)
C14 C15 H15 . 120.0
C16 C15 H15 . 120.0
C15 C16 C11 . 119.9(2)
C15 C16 H16 . 120.1
C11 C16 H16 . 120.1
C22 C21 C26 . 118.97(18)
C22 C21 P1 . 123.40(14)
C26 C21 P1 . 117.55(14)
C23 C22 C21 . 120.31(19)
C23 C22 H22 . 119.8
C21 C22 H22 . 119.8
C24 C23 C22 . 120.6(2)
C24 C23 H23 . 119.7
C22 C23 H23 . 119.7
C23 C24 C25 . 119.7(2)
C23 C24 H24 . 120.1
C25 C24 H24 . 120.1
C26 C25 C24 . 120.3(2)
C26 C25 H25 . 119.8
C24 C25 H25 . 119.8
C25 C26 C21 . 120.0(2)
C25 C26 H26 . 120.0
C21 C26 H26 . 120.0
C32 C31 C36 . 118.6(2)
C32 C31 P1 . 123.22(14)
C36 C31 P1 . 118.21(17)
C31 C32 C33 . 121.2(2)
C31 C32 H32 . 119.4
C33 C32 H32 . 119.4
C34 C33 C32 . 119.1(3)
C34 C33 H33 . 120.5
C32 C33 H33 . 120.5
C35 C34 C33 . 120.4(2)
C35 C34 H34 . 119.8
C33 C34 H34 . 119.8
C34 C35 C36 . 120.9(3)
C34 C35 H35 . 119.6
C36 C35 H35 . 119.6
C35 C36 C31 . 119.8(3)
C35 C36 H36 . 120.1
C31 C36 H36 . 120.1
C1 N1 H1A . 120.0(17)
C1 N1 H1B . 119.0(18)
H1A N1 H1B . 121(2)
C1 N2 N3 . 120.06(15)
C1 N2 H2 . 115.7(18)
N3 N2 H2 . 124.3(19)
N2 N3 H3A . 109.2(19)
N2 N3 H3B . 106.8(18)
H3A N3 H3B . 107(2)
C31 P1 C11 . 103.77(8)
C31 P1 C21 . 103.33(8)
C11 P1 C21 . 105.00(8)
C31 P1 Ag1 . 117.05(6)
C11 P1 Ag1 . 109.59(5)
C21 P1 Ag1 . 116.71(6)
C1 S1 Ag1 . 108.17(5)
P1 Ag1 S1 . 123.445(15)
P1 Ag1 Cl1 . 119.164(17)
S1 Ag1 Cl1 . 111.851(15)
P1 Ag1 Ag1 2_776 122.531(13)
S1 Ag1 Ag1 2_776 58.885(10)
Cl1 Ag1 Ag1 2_776 105.880(14)

loop_
_geom_bond_atom_site_label_1
_geom_bond_atom_site_label_2
_geom_bond_site_symmetry_2
_geom_bond_distance
C1 N1 . 1.311(2)
C1 N2 . 1.323(2)
C1 S1 . 1.7236(16)
C11 C12 . 1.383(3)
C11 C16 . 1.391(3)
C11 P1 . 1.8189(16)
C12 C13 . 1.394(3)
C12 H12 . 0.9300
C13 C14 . 1.364(4)
C13 H13 . 0.9300
C14 C15 . 1.377(4)
C14 H14 . 0.9300
C15 C16 . 1.384(3)
C15 H15 . 0.9300
C16 H16 . 0.9300
C21 C22 . 1.389(2)
C21 C26 . 1.391(3)
C21 P1 . 1.8221(18)
C22 C23 . 1.381(3)
C22 H22 . 0.9300
C23 C24 . 1.366(4)
C23 H23 . 0.9300
C24 C25 . 1.384(4)
C24 H24 . 0.9300
C25 C26 . 1.383(3)
C25 H25 . 0.9300
C26 H26 . 0.9300
C31 C32 . 1.383(3)
C31 C36 . 1.391(3)
C31 P1 . 1.8184(18)
C32 C33 . 1.386(3)
C32 H32 . 0.9300
C33 C34 . 1.377(4)
C33 H33 . 0.9300
C34 C35 . 1.360(5)
C34 H34 . 0.9300
C35 C36 . 1.383(4)
C35 H35 . 0.9300
C36 H36 . 0.9300
N1 H1A . 0.888(16)
N1 H1B . 0.851(17)
N2 N3 . 1.406(2)
N2 H2 . 0.834(16)
N3 H3A . 0.851(16)
N3 H3B . 0.870(16)
P1 Ag1 . 2.4225(4)
S1 Ag1 . 2.5202(4)
Cl1 Ag1 . 2.5378(5)
Ag1 Ag1 2_776 3.3502(4)

loop_
_geom_hbond_atom_site_label_D
_geom_hbond_atom_site_label_H
_geom_hbond_atom_site_label_A
_geom_hbond_site_symmetry_A
_geom_hbond_distance_DH
_geom_hbond_distance_HA
_geom_hbond_distance_DA
_geom_hbond_angle_DHA
N3 H3B Cl1 1_455 0.870(16) 2.673(17) 3.535(2) 171(2)
N2 H2 S1 2_676 0.834(16) 2.656(19) 3.4320(15) 155(2)
N1 H1B Cl1 2_786 0.851(17) 2.625(19) 3.4088(16) 154(2)
N1 H1A Cl1 . 0.888(16) 2.446(17) 3.3239(16) 170(2)

loop_
_geom_torsion_atom_site_label_1
_geom_torsion_atom_site_label_2
_geom_torsion_atom_site_label_3
_geom_torsion_atom_site_label_4
_geom_torsion_site_symmetry_4
_geom_torsion
C16 C11 C12 C13 . -1.8(3)
P1 C11 C12 C13 . 178.80(17)
C11 C12 C13 C14 . 0.3(4)
C12 C13 C14 C15 . 0.7(4)
C13 C14 C15 C16 . -0.2(3)
C14 C15 C16 C11 . -1.3(3)
C12 C11 C16 C15 . 2.3(3)
P1 C11 C16 C15 . -178.27(14)
C26 C21 C22 C23 . -2.5(3)
P1 C21 C22 C23 . -179.27(18)
C21 C22 C23 C24 . 0.0(4)
C22 C23 C24 C25 . 2.0(4)
C23 C24 C25 C26 . -1.3(5)
C24 C25 C26 C21 . -1.3(4)
C22 C21 C26 C25 . 3.1(3)
P1 C21 C26 C25 . -179.9(2)
C36 C31 C32 C33 . -1.7(3)
P1 C31 C32 C33 . 176.89(16)
C31 C32 C33 C34 . -0.2(3)
C32 C33 C34 C35 . 1.4(4)
C33 C34 C35 C36 . -0.7(4)
C34 C35 C36 C31 . -1.3(4)
C32 C31 C36 C35 . 2.5(3)
P1 C31 C36 C35 . -176.20(19)
N1 C1 N2 N3 . 2.5(3)
S1 C1 N2 N3 . -177.61(15)
C32 C31 P1 C11 . 22.69(18)
C36 C31 P1 C11 . -158.69(16)
C32 C31 P1 C21 . -86.69(17)
C36 C31 P1 C21 . 91.93(16)
C32 C31 P1 Ag1 . 143.54(15)
C36 C31 P1 Ag1 . -37.84(17)
C12 C11 P1 C31 . -96.91(17)
C16 C11 P1 C31 . 83.68(14)
C12 C11 P1 C21 . 11.23(18)
C16 C11 P1 C21 . -168.18(13)
C12 C11 P1 Ag1 . 137.34(15)
C16 C11 P1 Ag1 . -42.07(14)
C22 C21 P1 C31 . 18.41(17)
C26 C21 P1 C31 . -158.39(15)
C22 C21 P1 C11 . -90.05(16)
C26 C21 P1 C11 . 93.14(16)
C22 C21 P1 Ag1 . 148.38(14)
C26 C21 P1 Ag1 . -28.42(16)
N1 C1 S1 Ag1 . -21.93(16)
N2 C1 S1 Ag1 . 158.21(12)
C31 P1 Ag1 S1 . 96.31(6)
C11 P1 Ag1 S1 . -145.95(6)
C21 P1 Ag1 S1 . -26.83(6)
C31 P1 Ag1 Cl1 . -55.26(7)
C11 P1 Ag1 Cl1 . 62.48(7)
C21 P1 Ag1 Cl1 . -178.40(6)
C31 P1 Ag1 Ag1 2_776 168.06(6)
C11 P1 Ag1 Ag1 2_776 -74.21(7)
C21 P1 Ag1 Ag1 2_776 44.92(6)
C1 S1 Ag1 P1 . -132.43(5)
C1 S1 Ag1 Cl1 . 20.96(6)
C1 S1 Ag1 Ag1 2_776 116.84(5)
